data_7057149
loop_
_publ_author_name
'Barsukova, Marina O.'
'Sapchenko, Sergey A.'
'Kovalenko, Konstantin A.'
'Samsonenko, Denis G.'
'Potapov, Andrei S.'
'Dybtsev, Danil N.'
'Fedin, Vladimir P.'

_publ_section_title
;
 Exploring the multifunctionality in metal--organic framework materials:
 how do the stilbenedicarboxylate and imidazolyl ligands tune the
 characteristics of coordination polymers?
;
_journal_issue 8
_journal_name_full 'New Journal of Chemistry'
_journal_page_first 6408
_journal_paper_doi 10.1039/C8NJ00494C
_journal_volume 42
_journal_year 2018
_chemical_formula_sum 'C28 H28 Co N4 O4'
_chemical_formula_weight 543.47
_space_group_crystal_system orthorhombic
_space_group_IT_number 60
_space_group_name_Hall '-P 2n 2ab'
_space_group_name_H-M_alt 'P b c n'
_symmetry_space_group_name_Hall '-P 2n 2ab'
_symmetry_space_group_name_H-M 'P b c n'
_atom_sites_solution_hydrogens geom
_atom_sites_solution_primary dual
_atom_sites_solution_secondary difmap
_audit_creation_method SHELXL-2014/7
_audit_update_record
;
2017-11-10 deposited with the CCDC.
2018-03-09 downloaded from the CCDC.
;
_cell_angle_alpha 90
_cell_angle_beta 90
_cell_angle_gamma 90
_cell_formula_units_Z 4
_cell_length_a 8.7112(7)
_cell_length_b 14.5251(18)
_cell_length_c 23.5166(18)
_cell_measurement_reflns_used 2260
_cell_measurement_temperature 130(2)
_cell_measurement_theta_max 23.78
_cell_measurement_theta_min 4.39
_cell_volume 2975.6(5)
_computing_cell_refinement 'CrysAlisPro 1.171.38.41 (Rigaku OD, 2015)'
_computing_data_collection 'CrysAlisPro 1.171.38.41 (Rigaku OD, 2015)'
_computing_data_reduction 'CrysAlisPro 1.171.38.41 (Rigaku OD, 2015)'
_computing_molecular_graphics 'ShelXle (H\"ubschle, 2011)'
_computing_publication_material 'CIFTAB-2014 (Sheldrick, 2015)'
_computing_structure_refinement 'SHELXL-2014 (Sheldrick, 2015)'
_computing_structure_solution 'SHELXT-2014 (Sheldrick, 2015)'
_diffrn_ambient_temperature 130(2)
_diffrn_detector 'CCD plate'
_diffrn_detector_area_resol_mean 10.6168
_diffrn_detector_type AtlasS2
_diffrn_measured_fraction_theta_full 0.997
_diffrn_measured_fraction_theta_max 0.997
_diffrn_measurement_device 'four-circle diffractometer'
_diffrn_measurement_device_type 'New Xcalibur, AtlasS2'
_diffrn_measurement_method '\w scans'
_diffrn_radiation_monochromator graphite
_diffrn_radiation_probe x-ray
_diffrn_radiation_source 'fine-focus sealed tube'
_diffrn_radiation_type MoK\a
_diffrn_radiation_wavelength 0.71073
_diffrn_reflns_av_R_equivalents 0.0296
_diffrn_reflns_av_unetI/netI 0.0320
_diffrn_reflns_Laue_measured_fraction_full 0.997
_diffrn_reflns_Laue_measured_fraction_max 0.997
_diffrn_reflns_limit_h_max 6
_diffrn_reflns_limit_h_min -10
_diffrn_reflns_limit_k_max 17
_diffrn_reflns_limit_k_min -14
_diffrn_reflns_limit_l_max 20
_diffrn_reflns_limit_l_min -28
_diffrn_reflns_number 8674
_diffrn_reflns_point_group_measured_fraction_full 0.997
_diffrn_reflns_point_group_measured_fraction_max 0.997
_diffrn_reflns_theta_full 25.242
_diffrn_reflns_theta_max 25.350
_diffrn_reflns_theta_min 3.465
_diffrn_source 'sealed X-ray tube'
_exptl_absorpt_coefficient_mu 0.613
_exptl_absorpt_correction_T_max 1.00000
_exptl_absorpt_correction_T_min 0.66016
_exptl_absorpt_correction_type multi-scan
_exptl_absorpt_process_details
;
CrysAlisPro 1.171.38.41 (Rigaku Oxford Diffraction, 2015)
Empirical absorption correction using spherical harmonics,
implemented in SCALE3 ABSPACK scaling algorithm.
;
_exptl_crystal_colour purple
_exptl_crystal_density_diffrn 1.213
_exptl_crystal_description block
_exptl_crystal_F_000 1132
_exptl_crystal_size_max 0.37
_exptl_crystal_size_mid 0.20
_exptl_crystal_size_min 0.15
_refine_diff_density_max 0.830
_refine_diff_density_min -0.499
_refine_diff_density_rms 0.120
_refine_ls_extinction_method none
_refine_ls_goodness_of_fit_ref 1.200
_refine_ls_hydrogen_treatment constr
_refine_ls_matrix_type full
_refine_ls_number_parameters 240
_refine_ls_number_reflns 2731
_refine_ls_number_restraints 271
_refine_ls_restrained_S_all 1.178
_refine_ls_R_factor_all 0.1512
_refine_ls_R_factor_gt 0.1377
_refine_ls_shift/su_max 0.000
_refine_ls_shift/su_mean 0.000
_refine_ls_structure_factor_coef Fsqd
_refine_ls_weighting_details 'w=1/[\s^2^(Fo^2^)+(0.1558P)^2^+14.1454P] where P=(Fo^2^+2Fc^2^)/3'
_refine_ls_weighting_scheme calc
_refine_ls_wR_factor_gt 0.3542
_refine_ls_wR_factor_ref 0.3638
_reflns_Friedel_coverage 0.000
_reflns_number_gt 2313
_reflns_number_total 2731
_reflns_threshold_expression >2\s(I)
_cod_data_source_file c8nj00494c2.cif
_cod_data_source_block coim6
_cod_depositor_comments 'Adding full bibliography for 7057145--7057150.cif.'
_cod_database_code 7057149
_shelx_shelxl_version_number 2014/7
_shelx_space_group_comment
;
The symmetry employed for this shelxl refinement is uniquely defined
by the following loop, which should always be used as a source of
symmetry information in preference to the above space-group names.
They are only intended as comments.
;
_shelx_estimated_absorpt_t_min 0.805
_shelx_estimated_absorpt_t_max 0.914

loop_
_space_group_symop_operation_xyz
'x, y, z'
'-x+1/2, -y+1/2, z+1/2'
'-x, y, -z+1/2'
'x+1/2, -y+1/2, -z'
'-x, -y, -z'
'x-1/2, y-1/2, -z-1/2'
'x, -y, z-1/2'
'-x-1/2, y-1/2, z'

loop_
_atom_site_label
_atom_site_type_symbol
_atom_site_fract_x
_atom_site_fract_y
_atom_site_fract_z
_atom_site_U_iso_or_equiv
_atom_site_adp_type
_atom_site_occupancy
_atom_site_site_symmetry_order
_atom_site_calc_flag
_atom_site_refinement_flags_posn
_atom_site_refinement_flags_adp
_atom_site_refinement_flags_occupancy
_atom_site_disorder_assembly
_atom_site_disorder_group
Co1 Co 0.5000 0.67365(10) 0.2500 0.0512(6) Uani 1 2 d S T P . .
O11 O 0.5810(7) 0.7624(4) 0.3050(2) 0.0681(17) Uani 1 1 d . U . . .
O12 O 0.6241(9) 0.6434(4) 0.3596(3) 0.084(2) Uani 1 1 d . U . . .
C11 C 0.6345(12) 0.7253(6) 0.3499(4) 0.071(2) Uani 1 1 d . U . . .
C12 C 0.7194(12) 0.7862(6) 0.3901(4) 0.076(2) Uani 1 1 d . U . . .
C13 C 0.7708(13) 0.7539(6) 0.4418(4) 0.085(3) Uani 1 1 d . U . . .
H13 H 0.7494 0.6922 0.4526 0.102 Uiso 1 1 calc R U . . .
C14 C 0.8537(14) 0.8105(6) 0.4784(5) 0.089(3) Uani 1 1 d . U . . .
H14 H 0.8858 0.7870 0.5142 0.107 Uiso 1 1 calc R U . . .
C15 C 0.8900(13) 0.8990(6) 0.4641(4) 0.085(2) Uani 1 1 d . U . . .
C16 C 0.8344(12) 0.9325(6) 0.4119(4) 0.082(3) Uani 1 1 d . U . . .
H16 H 0.8555 0.9942 0.4009 0.099 Uiso 1 1 calc R U . . .
C17 C 0.7496(12) 0.8766(6) 0.3765(4) 0.078(2) Uani 1 1 d . U . . .
H17 H 0.7110 0.9011 0.3419 0.094 Uiso 1 1 calc R U . . .
C18 C 0.9813(14) 0.9555(6) 0.5037(5) 0.090(3) Uani 1 1 d . U . . .
H18 H 1.0169 0.9264 0.5374 0.108 Uiso 1 1 calc R U . . .
N1 N 0.3555(12) 0.5756(7) 0.2792(5) 0.067(2) Uani 0.7 1 d D U P B .
C21 C 0.3261(14) 0.5492(8) 0.3296(6) 0.070(2) Uani 0.7 1 d D U P . .
H21 H 0.3703 0.5785 0.3618 0.084 Uiso 0.7 1 calc R U P A 1
C22 C 0.226(2) 0.5361(15) 0.2571(10) 0.072(3) Uani 0.4 1 d D U P B 1
H22 H 0.1931 0.5502 0.2196 0.087 Uiso 0.4 1 calc R U P B 1
C23 C 0.146(3) 0.4777(16) 0.2891(8) 0.077(3) Uani 0.4 1 d D U P B 1
H23 H 0.0546 0.4446 0.2812 0.092 Uiso 0.4 1 calc R U P B 1
C22' C 0.336(4) 0.4972(15) 0.2462(11) 0.075(3) Uani 0.3 1 d D U P B 2
H22' H 0.3703 0.4865 0.2084 0.090 Uiso 0.3 1 calc R U P B 2
C23' C 0.257(4) 0.4392(19) 0.2812(10) 0.077(3) Uani 0.3 1 d D U P B 2
H23' H 0.2229 0.3794 0.2708 0.092 Uiso 0.3 1 calc R U P B 2
N1" N 0.291(3) 0.638(2) 0.2731(10) 0.071(3) Uani 0.3 1 d D U P B 3
C21" C 0.241(3) 0.641(2) 0.3250(12) 0.075(3) Uani 0.3 1 d D U P B 3
H21" H 0.3020 0.6675 0.3544 0.090 Uiso 0.3 1 calc R U P B 3
C22" C 0.169(3) 0.603(2) 0.2434(12) 0.075(3) Uani 0.3 1 d D U P B 3
H22" H 0.1664 0.5878 0.2041 0.089 Uiso 0.3 1 calc R U P B 3
C23" C 0.053(3) 0.594(2) 0.2812(11) 0.080(3) Uani 0.3 1 d D U P B 3
H23" H -0.0503 0.5806 0.2713 0.096 Uiso 0.3 1 calc R U P B 3
N2" N 0.104(3) 0.607(2) 0.3359(10) 0.087(4) Uani 0.3 1 d D U P B 3
C24" C 0.020(4) 0.587(2) 0.3902(13) 0.104(5) Uani 0.3 1 d D U P B 3
H24A H 0.0167 0.6440 0.4132 0.125 Uiso 0.3 1 calc R U P B 3
H24B H -0.0868 0.5699 0.3808 0.125 Uiso 0.3 1 calc R U P B 3
N2 N 0.2323(12) 0.4798(7) 0.3348(5) 0.077(2) Uani 0.7 1 d D U P B .
C24 C 0.1778(18) 0.4430(9) 0.3905(6) 0.095(3) Uani 0.7 1 d D U P B .
H24C H 0.2678 0.4220 0.4126 0.114 Uiso 0.7 1 calc R U P B .
H24D H 0.1119 0.3887 0.3833 0.114 Uiso 0.7 1 calc R U P . .
C25 C 0.0883(14) 0.5118(8) 0.4260(5) 0.112(3) Uani 1 1 d D U . . .
C26 C 0.0389(17) 0.4650(6) 0.4813(5) 0.129(4) Uani 1 1 d D U . . .
H26A H -0.0327 0.4139 0.4729 0.155 Uiso 1 1 calc R U . . .
H26B H 0.1297 0.4394 0.5010 0.155 Uiso 1 1 calc R U . . .

loop_
_atom_site_aniso_label
_atom_site_aniso_U_11
_atom_site_aniso_U_22
_atom_site_aniso_U_33
_atom_site_aniso_U_23
_atom_site_aniso_U_13
_atom_site_aniso_U_12
Co1 0.0418(9) 0.0534(9) 0.0584(9) 0.000 -0.0036(7) 0.000
O11 0.079(4) 0.063(3) 0.062(3) 0.009(3) -0.036(3) -0.025(3)
O12 0.113(5) 0.058(3) 0.080(4) 0.010(3) -0.042(4) -0.038(4)
C11 0.090(5) 0.056(4) 0.068(4) 0.015(3) -0.039(4) -0.029(4)
C12 0.100(5) 0.051(4) 0.078(4) 0.017(3) -0.047(4) -0.025(4)
C13 0.120(6) 0.050(4) 0.085(5) 0.019(4) -0.061(5) -0.032(4)
C14 0.124(6) 0.055(4) 0.090(5) 0.023(4) -0.071(5) -0.021(4)
C15 0.115(5) 0.049(4) 0.091(5) 0.017(4) -0.070(4) -0.022(4)
C16 0.105(6) 0.048(4) 0.093(5) 0.019(4) -0.066(5) -0.027(4)
C17 0.100(5) 0.049(4) 0.085(5) 0.023(4) -0.056(4) -0.029(4)
C18 0.117(7) 0.056(4) 0.096(6) 0.017(4) -0.070(5) -0.021(5)
N1 0.062(4) 0.059(4) 0.079(5) 0.001(4) -0.003(4) -0.022(4)
C21 0.060(5) 0.062(5) 0.088(5) 0.003(4) 0.012(4) -0.019(4)
C22 0.061(5) 0.067(5) 0.090(5) 0.003(5) 0.005(5) -0.019(4)
C23 0.061(6) 0.070(6) 0.098(6) 0.005(6) 0.004(5) -0.019(5)
C22' 0.065(6) 0.069(6) 0.091(6) 0.002(6) 0.001(6) -0.021(6)
C23' 0.062(6) 0.070(6) 0.099(7) 0.006(6) 0.006(6) -0.022(6)
N1" 0.060(6) 0.067(6) 0.085(6) 0.004(6) 0.006(5) -0.021(5)
C21" 0.063(6) 0.073(6) 0.089(6) 0.002(6) 0.007(6) -0.017(6)
C22" 0.063(6) 0.071(6) 0.089(6) 0.003(6) 0.003(6) -0.021(6)
C23" 0.066(6) 0.076(6) 0.098(7) 0.003(6) 0.005(6) -0.019(6)
N2" 0.071(7) 0.084(7) 0.105(7) 0.007(7) 0.016(7) -0.014(7)
C24" 0.084(8) 0.096(9) 0.132(9) 0.013(8) 0.033(8) -0.008(8)
N2 0.058(4) 0.066(5) 0.108(5) 0.017(5) 0.012(4) -0.019(4)
C24 0.072(6) 0.077(6) 0.135(8) 0.033(6) 0.037(6) -0.011(6)
C25 0.092(6) 0.093(6) 0.151(7) 0.031(6) 0.050(6) -0.006(5)
C26 0.106(8) 0.098(7) 0.185(10) 0.033(8) 0.050(8) 0.001(6)

loop_
_atom_type_symbol
_atom_type_description
_atom_type_scat_dispersion_real
_atom_type_scat_dispersion_imag
_atom_type_scat_source
C C 0.0033 0.0016 'International Tables Vol C Tables 4.2.6.8 and 6.1.1.4'
H H 0.0000 0.0000 'International Tables Vol C Tables 4.2.6.8 and 6.1.1.4'
N N 0.0061 0.0033 'International Tables Vol C Tables 4.2.6.8 and 6.1.1.4'
O O 0.0106 0.0060 'International Tables Vol C Tables 4.2.6.8 and 6.1.1.4'
Co Co 0.3494 0.9721 'International Tables Vol C Tables 4.2.6.8 and 6.1.1.4'

loop_
_geom_angle_atom_site_label_1
_geom_angle_atom_site_label_2
_geom_angle_atom_site_label_3
_geom_angle
_geom_angle_site_symmetry_1
_geom_angle_site_symmetry_3
_geom_angle_publ_flag
O11 Co1 O11 97.7(3) 3_655 . yes
O11 Co1 N1 117.6(3) . . yes
O11 Co1 N1 117.6(3) 3_655 3_655 ?
O11 Co1 N1 117.7(4) . 3_655 yes
O11 Co1 N1 117.7(4) 3_655 . ?
O11 Co1 N1" 91.4(9) . 3_655 yes
O11 Co1 N1" 91.4(9) 3_655 . ?
O11 Co1 N1" 109.0(7) . . yes
O11 Co1 N1" 109.0(7) 3_655 3_655 ?
N1 Co1 N1 90.4(7) 3_655 . yes
N1" Co1 N1 31.1(8) . . yes
N1" Co1 N1 31.1(8) 3_655 3_655 ?
N1" Co1 N1 118.8(10) . 3_655 yes
N1" Co1 N1 118.8(10) 3_655 . ?
N1" Co1 N1" 149.1(17) 3_655 . yes
C11 O11 Co1 113.7(5) . . ?
O11 C11 C12 117.1(7) . . ?
O12 C11 O11 122.8(7) . . ?
O12 C11 C12 120.0(7) . . ?
C13 C12 C11 121.2(8) . . ?
C17 C12 C11 120.9(8) . . ?
C17 C12 C13 117.9(8) . . ?
C12 C13 H13 119.6 . . ?
C12 C13 C14 120.9(8) . . ?
C14 C13 H13 119.6 . . ?
C13 C14 H14 119.2 . . ?
C15 C14 C13 121.6(8) . . ?
C15 C14 H14 119.2 . . ?
C14 C15 C16 117.4(8) . . ?
C14 C15 C18 119.6(8) . . ?
C16 C15 C18 123.0(8) . . ?
C15 C16 H16 119.7 . . ?
C17 C16 C15 120.5(8) . . ?
C17 C16 H16 119.7 . . ?
C12 C17 H17 119.2 . . ?
C16 C17 C12 121.7(8) . . ?
C16 C17 H17 119.2 . . ?
C15 C18 H18 117.1 . . ?
C18 C18 C15 125.7(11) 5_776 . ?
C18 C18 H18 117.1 5_776 . ?
C21 N1 Co1 130.9(8) . . ?
C21 N1 C22 93.5(13) . . ?
C21 N1 C22' 104.5(15) . . ?
C21 N1 C22" 108.0(12) . . ?
C22 N1 Co1 132.9(11) . . ?
C22' N1 Co1 117.5(12) . . ?
C22" N1 Co1 103.8(10) . . ?
N1 C21 H21 121.7 . . ?
N1 C21 C22 45.3(8) . . ?
N1 C21 N1" 33.3(9) . . ?
N1 C21 N2 116.5(12) . . ?
C22 C21 H21 159.0 . . ?
N2 C21 H21 121.7 . . ?
N2 C21 C22 73.8(9) . . ?
N2 C21 N1" 119.7(12) . . ?
N1 C22 C21 41.2(7) . . ?
N1 C22 H22 120.5 . . ?
C21 C22 H22 159.6 . . ?
C23 C22 N1 118.9(19) . . ?
C23 C22 C21 78.4(14) . . ?
C23 C22 H22 120.5 . . ?
C22 C23 H23 130.7 . . ?
N2 C23 C22 98.7(17) . . ?
N2 C23 H23 130.7 . . ?
N1 C22' H22' 128.4 . . ?
C23' C22' N1 103(2) . . ?
C23' C22' H22' 128.4 . . ?
C22' C23' H23' 124.5 . . ?
C22' C23' N2 111(2) . . ?
N2 C23' H23' 124.5 . . ?
C21 N1" Co1 103.2(13) . . ?
C21" N1" Co1 124.0(18) . . ?
C21" N1" C21 54.1(19) . . ?
C21" N1" C22" 104(2) . . ?
C22" N1" Co1 132.5(19) . . ?
C22" N1" C21 104(2) . . ?
N1" C21" H21" 121.0 . . ?
N1" C21" N2" 118(3) . . ?
N2" C21" H21" 121.0 . . ?
N1 C22" H22" 114.3 . . ?
N1 C22" C23" 161(2) . 3 ?
N1" C22" N1 34.3(14) . . ?
N1" C22" H22" 126.9 . . ?
N1" C22" C23" 156(3) . 3 ?
C23" C22" N1 109(2) . . ?
C23" C22" N1" 106(2) . . ?
C23" C22" H22" 71.5 3 . ?
C23" C22" H22" 126.9 . . ?
C23" C22" C23" 58(2) . 3 ?
C22" C23" C22" 121(2) . 3 ?
C22" C23" H23" 15.6 3 . ?
C22" C23" H23" 124.4 . . ?
C22" C23" N2" 111(3) . . ?
N2" C23" C22" 125(3) . 3 ?
N2" C23" H23" 124.4 . . ?
C21" N2" C23" 99(2) . . ?
C21" N2" C24" 133(3) . . ?
C23" N2" C24" 128(3) . . ?
N2" C24" H24A 108.4 . . ?
N2" C24" H24B 108.4 . . ?
H24A C24" H24B 107.5 . . ?
C25 C24" N2" 115(2) . . ?
C25 C24" H24A 108.4 . . ?
C25 C24" H24B 108.4 . . ?
C21 N2 C23 107.4(13) . . ?
C21 N2 C23' 98.3(14) . . ?
C21 N2 C24 124.0(12) . . ?
C23 N2 C24 121.9(13) . . ?
C23' N2 C24 133.2(14) . . ?
N2 C24 H24C 108.7 . . ?
N2 C24 H24D 108.7 . . ?
N2 C24 C25 114.3(10) . . ?
H24C C24 H24D 107.6 . . ?
C25 C24 H24C 108.7 . . ?
C25 C24 H24D 108.7 . . ?
C24" C25 C24 111.9(16) . . ?
C24" C25 C26 133.5(13) . . ?
C24 C25 C26 108.7(8) . . ?
C25 C26 H26A 109.9 . . ?
C25 C26 H26B 109.9 . . ?
C26 C26 C25 108.9(11) 5_566 . ?
C26 C26 H26A 109.9 5_566 . ?
C26 C26 H26B 109.9 5_566 . ?
H26A C26 H26B 108.3 . . ?

loop_
_geom_bond_atom_site_label_1
_geom_bond_atom_site_label_2
_geom_bond_distance
_geom_bond_site_symmetry_2
_geom_bond_publ_flag
Co1 O11 1.958(5) . yes
Co1 O11 1.958(5) 3_655 ?
Co1 N1 2.021(10) . yes
Co1 N1 2.021(10) 3_655 ?
Co1 N1" 1.97(2) . yes
Co1 N1" 1.97(2) 3_655 ?
O11 C11 1.273(9) . ?
O12 C11 1.216(10) . ?
C11 C12 1.491(11) . ?
C12 C13 1.378(11) . ?
C12 C17 1.377(12) . ?
C13 H13 0.9500 . ?
C13 C14 1.392(12) . ?
C14 H14 0.9500 . ?
C14 C15 1.366(12) . ?
C15 C16 1.407(12) . ?
C15 C18 1.474(12) . ?
C16 H16 0.9500 . ?
C16 C17 1.376(11) . ?
C17 H17 0.9500 . ?
C18 C18 1.345(18) 5_776 ?
C18 H18 0.9500 . ?
N1 C21 1.271(13) . ?
N1 C22 1.371(16) . ?
N1 C22' 1.388(18) . ?
N1 C22" 1.87(3) . ?
C21 H21 0.9500 . ?
C21 C22 1.93(2) . ?
C21 N1" 1.87(3) . ?
C21 N2 1.303(12) . ?
C22 H22 0.9500 . ?
C22 C23 1.327(17) . ?
C23 H23 0.9500 . ?
C23 N2 1.312(17) . ?
C22' H22' 0.9500 . ?
C22' C23' 1.366(19) . ?
C23' H23' 0.9500 . ?
C23' N2 1.407(18) . ?
N1" C21" 1.298(19) . ?
N1" C22" 1.371(19) . ?
C21" H21" 0.9500 . ?
C21" N2" 1.321(18) . ?
C22" H22" 0.9500 . ?
C22" C23" 1.353(19) . ?
C22" C23" 2.02(4) 3 ?
C23" C22" 2.02(4) 3 ?
C23" H23" 0.9500 . ?
C23" N2" 1.372(19) . ?
N2" C24" 1.501(10) . ?
C24" H24A 0.9900 . ?
C24" H24B 0.9900 . ?
C24" C25 1.499(10) . ?
N2 C24 1.492(9) . ?
C24 H24C 0.9900 . ?
C24 H24D 0.9900 . ?
C24 C25 1.518(9) . ?
C25 C26 1.529(9) . ?
C26 C26 1.504(10) 5_566 ?
C26 H26A 0.9900 . ?
C26 H26B 0.9900 . ?
